data_7124940
loop_
_publ_author_name
'Wilkie, Ross P.'
'Neal, Andrew R.'
'Johnston, Craig A.'
'Voute, Nicholas'
'Lancefield, Christopher S.'
'Stell, Matthew D.'
'Medda, Federico'
'Makiyi, Edward F.'
'Turner, Emma M.'
'Stephen Ojo, O.'
'Slawin, Alexandra M. Z.'
'Lebl, Tomas'
'Mullen, Peter'
'Harrison, David J.'
'Ireland, Chris M.'
'Westwood, Nicholas J.'

_publ_section_title
;
 Total synthesis of dehaloperophoramidine using a highly
 diastereoselective Hosomi-Sakurai reaction.
;
_journal_issue 71
_journal_name_full 'Chemical communications (Cambridge, England)'
_journal_page_first 10747
_journal_page_last 10750
_journal_paper_doi 10.1039/c6cc05747k
_journal_volume 52
_journal_year 2016
_chemical_absolute_configuration syn
_chemical_formula_moiety 'C29 H28 N2 O'
_chemical_formula_sum 'C29 H28 N2 O'
_chemical_formula_weight 420.55
_space_group_crystal_system monoclinic
_space_group_IT_number 4
_space_group_name_Hall 'P 2yb'
_space_group_name_H-M_alt 'P 1 21 1'
_atom_sites_solution_hydrogens geom
_atom_sites_solution_primary direct
_atom_sites_solution_secondary difmap
_audit_creation_date 2016-04-25
_audit_creation_method 'by CrystalStructure 4.2'
_audit_update_record
;
2016-05-04 deposited with the CCDC.
2016-08-05 downloaded from the CCDC.
;
_cell_angle_alpha 90.0000
_cell_angle_beta 91.597(14)
_cell_angle_gamma 90.0000
_cell_formula_units_Z 2
_cell_length_a 8.118(7)
_cell_length_b 16.336(13)
_cell_length_c 8.515(6)
_cell_measurement_reflns_used 617
_cell_measurement_temperature 173
_cell_measurement_theta_max 68.25
_cell_measurement_theta_min 5.20
_cell_volume 1128.8(15)
_computing_cell_refinement 'CrystalClear-SM Expert 2.1 b6'
_computing_data_collection 'CrystalClear-SM Expert 2.1 b6 (Rigaku, 2011)'
_computing_data_reduction 'CrystalClear-SM Expert 2.1 b6'
_computing_molecular_graphics 'CrystalStructure 4.2'
_computing_publication_material 'CrystalStructure 4.2 (Rigaku, 2015)'
_computing_structure_refinement 'SHELXL Version 2014/7 (Sheldrick, 2008)'
_computing_structure_solution 'SIR2004 (Burla, et al., 2005)'
_diffrn_ambient_temperature 173
_diffrn_detector_area_resol_mean 5.811
_diffrn_measured_fraction_theta_full 0.996
_diffrn_measured_fraction_theta_max 0.996
_diffrn_measurement_device_type 'Rigaku XtaLAB P100'
_diffrn_measurement_method \w
_diffrn_radiation_type 'Cu K\a'
_diffrn_radiation_wavelength 1.54187
_diffrn_reflns_av_R_equivalents 0.0893
_diffrn_reflns_Laue_measured_fraction_full 0.996
_diffrn_reflns_Laue_measured_fraction_max 0.996
_diffrn_reflns_limit_h_max 9
_diffrn_reflns_limit_h_min -9
_diffrn_reflns_limit_k_max 17
_diffrn_reflns_limit_k_min -19
_diffrn_reflns_limit_l_max 10
_diffrn_reflns_limit_l_min -8
_diffrn_reflns_number 11833
_diffrn_reflns_point_group_measured_fraction_full 0.819
_diffrn_reflns_point_group_measured_fraction_max 0.817
_diffrn_reflns_theta_full 67.687
_diffrn_reflns_theta_max 68.181
_diffrn_reflns_theta_min 5.197
_diffrn_standards_number 0
_exptl_absorpt_coefficient_mu 0.581
_exptl_absorpt_correction_type none
_exptl_crystal_colour colorless
_exptl_crystal_density_diffrn 1.237
_exptl_crystal_density_method 'not measured'
_exptl_crystal_description needle
_exptl_crystal_F_000 448.00
_exptl_crystal_size_max 0.200
_exptl_crystal_size_mid 0.020
_exptl_crystal_size_min 0.010
_refine_diff_density_max 0.25
_refine_diff_density_min -0.21
_refine_ls_abs_structure_details
;
 No quotients, so Flack parameter determined by classical intensity fit
;
_refine_ls_abs_structure_Flack 1.1(8)
_refine_ls_extinction_coef 0.0059(12)
_refine_ls_extinction_method SHELXL
_refine_ls_goodness_of_fit_ref 1.063
_refine_ls_hydrogen_treatment mixed
_refine_ls_number_parameters 294
_refine_ls_number_reflns 3369
_refine_ls_number_restraints 2
_refine_ls_R_factor_all 0.0882
_refine_ls_R_factor_gt 0.0637
_refine_ls_shift/su_max 0.000
_refine_ls_structure_factor_coef Fsqd
_refine_ls_weighting_details 'w = 1/[\s^2^(Fo^2^)+(0.0751P)^2^+0.7263P] where P=(Fo^2^+2Fc^2^)/3'
_refine_ls_weighting_scheme calc
_refine_ls_wR_factor_gt 0.1492
_refine_ls_wR_factor_ref 0.1777
_reflns_Friedel_coverage 0.581
_reflns_Friedel_fraction_full 0.628
_reflns_Friedel_fraction_max 0.624
_reflns_number_gt 2564
_reflns_number_total 3369
_reflns_threshold_expression F^2^>2.0\s(F^2^)
_cod_data_source_file c6cc05747k2.cif
_cod_data_source_block 5
_cod_database_code 7124940

loop_
_space_group_symop_id
_space_group_symop_operation_xyz
1 +X,+Y,+Z
2 -X,1/2+Y,-Z

loop_
_atom_site_label
_atom_site_type_symbol
_atom_site_fract_x
_atom_site_fract_y
_atom_site_fract_z
_atom_site_U_iso_or_equiv
_atom_site_adp_type
_atom_site_occupancy
_atom_site_site_symmetry_order
_atom_site_calc_flag
_atom_site_refinement_flags_posn
_atom_site_refinement_flags_adp
O24 O 0.5690(5) 0.3803(2) -0.0493(5) 0.0471(10) Uani 1 1 d D .
N5 N 0.5530(5) 0.1194(3) 0.2126(5) 0.0341(10) Uani 1 1 d . .
N6 N 0.4162(5) 0.0526(3) 0.0006(5) 0.0342(10) Uani 1 1 d . .
C1 C 0.5456(7) 0.3407(3) 0.3028(6) 0.0372(12) Uani 1 1 d . .
H1 H 0.4966 0.3899 0.2646 0.045 Uiso 1 1 calc R U
C1A C 0.5194(6) 0.2685(3) 0.2191(6) 0.0342(11) Uani 1 1 d . .
C2 C 0.6418(7) 0.3428(4) 0.4413(7) 0.0429(13) Uani 1 1 d . .
H2 H 0.6564 0.3929 0.4969 0.051 Uiso 1 1 calc R U
C3 C 0.7155(7) 0.2722(4) 0.4972(6) 0.0421(13) Uani 1 1 d . .
H3 H 0.7837 0.2737 0.5897 0.050 Uiso 1 1 calc R U
C4 C 0.6900(7) 0.1992(4) 0.4182(6) 0.0389(12) Uani 1 1 d . .
H4 H 0.7414 0.1505 0.4559 0.047 Uiso 1 1 calc R U
C4A C 0.5889(6) 0.1969(3) 0.2831(6) 0.0329(11) Uani 1 1 d . .
C5 C 0.5728(7) 0.0436(3) 0.3043(7) 0.0383(12) Uani 1 1 d . .
H5A H 0.4883 0.0037 0.2677 0.046 Uiso 1 1 calc R U
H5B H 0.5527 0.0557 0.4160 0.046 Uiso 1 1 calc R U
C5A C 0.4841(6) 0.1173(3) 0.0648(6) 0.0335(11) Uani 1 1 d . .
C6A C 0.3467(7) 0.0808(3) -0.1459(6) 0.0353(11) Uani 1 1 d . .
C7 C 0.2675(7) 0.0321(4) -0.2585(6) 0.0407(13) Uani 1 1 d . .
H7 H 0.2510 -0.0247 -0.2411 0.049 Uiso 1 1 calc R U
C8 C 0.2131(8) 0.0692(4) -0.3972(7) 0.0465(14) Uani 1 1 d . .
H8 H 0.1552 0.0375 -0.4742 0.056 Uiso 1 1 calc R U
C9 C 0.2415(8) 0.1515(4) -0.4258(7) 0.0497(15) Uani 1 1 d . .
H9 H 0.2049 0.1752 -0.5225 0.060 Uiso 1 1 calc R U
C10 C 0.3244(7) 0.2005(4) -0.3120(6) 0.0440(13) Uani 1 1 d . .
H10 H 0.3452 0.2568 -0.3313 0.053 Uiso 1 1 calc R U
C10A C 0.3747(7) 0.1642(3) -0.1711(6) 0.0345(11) Uani 1 1 d . .
C10B C 0.4814(6) 0.1954(3) -0.0336(6) 0.0328(11) Uani 1 1 d . .
C11 C 0.4131(6) 0.2656(3) 0.0686(6) 0.0307(11) Uani 1 1 d . .
C12 C 0.7410(7) 0.0048(3) 0.2923(6) 0.0355(11) Uani 1 1 d . .
C13 C 0.7771(7) -0.0638(4) 0.3814(7) 0.0450(14) Uani 1 1 d . .
H13 H 0.6987 -0.0836 0.4530 0.054 Uiso 1 1 calc R U
C14 C 0.9274(8) -0.1046(4) 0.3679(8) 0.0502(15) Uani 1 1 d . .
H14 H 0.9509 -0.1516 0.4302 0.060 Uiso 1 1 calc R U
C15 C 1.0413(8) -0.0765(4) 0.2640(7) 0.0483(15) Uani 1 1 d . .
H15 H 1.1421 -0.1051 0.2522 0.058 Uiso 1 1 calc R U
C16 C 1.0093(9) -0.0070(4) 0.1773(8) 0.0565(17) Uani 1 1 d . .
H16 H 1.0894 0.0140 0.1087 0.068 Uiso 1 1 calc R U
C17 C 0.8572(8) 0.0327(4) 0.1913(8) 0.0525(16) Uani 1 1 d . .
H17 H 0.8341 0.0800 0.1295 0.063 Uiso 1 1 calc R U
C18 C 0.6571(7) 0.2121(3) -0.0924(6) 0.0385(12) Uani 1 1 d . .
H18A H 0.6531 0.2602 -0.1631 0.046 Uiso 1 1 calc R U
H18B H 0.7298 0.2261 -0.0011 0.046 Uiso 1 1 calc R U
C19 C 0.7318(8) 0.1414(4) -0.1785(7) 0.0471(14) Uani 1 1 d . .
H19 H 0.6580 0.1083 -0.2393 0.057 Uiso 1 1 calc R U
C20 C 0.8836(9) 0.1212(6) -0.1785(9) 0.071(2) Uani 1 1 d . .
H20A H 0.9626 0.1522 -0.1197 0.085 Uiso 1 1 calc R U
H20B H 0.9175 0.0751 -0.2375 0.085 Uiso 1 1 calc R U
C21 C 0.2309(7) 0.2454(4) 0.1073(7) 0.0413(13) Uani 1 1 d . .
H21A H 0.1644 0.2458 0.0081 0.050 Uiso 1 1 calc R U
H21B H 0.2269 0.1891 0.1502 0.050 Uiso 1 1 calc R U
C22 C 0.1519(8) 0.3019(4) 0.2213(7) 0.0455(14) Uani 1 1 d . .
H22 H 0.2024 0.3072 0.3228 0.055 Uiso 1 1 calc R U
C23 C 0.0183(9) 0.3448(5) 0.1913(9) 0.067(2) Uani 1 1 d . .
H23A H -0.0357 0.3412 0.0911 0.080 Uiso 1 1 calc R U
H23B H -0.0247 0.3795 0.2698 0.080 Uiso 1 1 calc R U
C24 C 0.4097(7) 0.3486(3) -0.0182(7) 0.0403(13) Uani 1 1 d . .
H24A H 0.3475 0.3420 -0.1191 0.048 Uiso 1 1 calc R U
H24B H 0.3499 0.3888 0.0458 0.048 Uiso 1 1 calc R U
H24O H 0.560(8) 0.4394(9) -0.032(8) 0.06(2) Uiso 1 1 d D .

loop_
_atom_site_aniso_label
_atom_site_aniso_U_11
_atom_site_aniso_U_22
_atom_site_aniso_U_33
_atom_site_aniso_U_23
_atom_site_aniso_U_13
_atom_site_aniso_U_12
O24 0.063(3) 0.022(2) 0.057(2) 0.0020(17) 0.011(2) -0.0027(18)
N5 0.043(2) 0.023(2) 0.036(2) 0.0067(18) -0.0043(18) 0.0012(19)
N6 0.043(2) 0.019(2) 0.041(2) 0.0010(17) 0.0016(19) 0.0019(17)
C1 0.045(3) 0.026(3) 0.041(3) -0.001(2) 0.001(2) 0.001(2)
C1A 0.039(3) 0.027(3) 0.037(3) -0.001(2) 0.000(2) -0.004(2)
C2 0.054(3) 0.034(3) 0.040(3) -0.005(2) -0.002(2) -0.010(3)
C3 0.052(3) 0.038(3) 0.036(3) -0.002(2) 0.002(2) -0.005(3)
C4 0.040(3) 0.033(3) 0.044(3) 0.009(3) 0.000(2) 0.005(2)
C4A 0.037(3) 0.026(3) 0.036(2) -0.001(2) 0.001(2) -0.004(2)
C5 0.050(3) 0.025(3) 0.040(3) 0.005(2) -0.001(2) 0.005(2)
C5A 0.041(3) 0.024(3) 0.036(3) -0.001(2) 0.001(2) 0.001(2)
C6A 0.041(3) 0.027(3) 0.038(3) -0.003(2) 0.002(2) -0.001(2)
C7 0.047(3) 0.027(3) 0.048(3) -0.011(2) -0.004(2) 0.005(2)
C8 0.055(3) 0.039(3) 0.045(3) -0.013(3) -0.006(3) 0.001(3)
C9 0.061(4) 0.046(4) 0.042(3) -0.003(3) -0.006(3) 0.001(3)
C10 0.064(4) 0.027(3) 0.041(3) 0.000(2) -0.002(3) -0.002(3)
C10A 0.040(3) 0.029(3) 0.035(3) 0.000(2) -0.002(2) 0.002(2)
C10B 0.042(3) 0.021(2) 0.036(2) -0.001(2) -0.002(2) 0.002(2)
C11 0.038(3) 0.018(2) 0.036(3) 0.000(2) -0.002(2) -0.002(2)
C12 0.047(3) 0.022(3) 0.038(3) 0.002(2) -0.001(2) -0.001(2)
C13 0.046(3) 0.036(3) 0.052(3) 0.011(3) 0.000(3) -0.002(3)
C14 0.057(4) 0.037(4) 0.056(4) 0.013(3) -0.004(3) 0.008(3)
C15 0.047(3) 0.047(4) 0.051(3) 0.001(3) 0.000(3) 0.011(3)
C16 0.057(4) 0.052(4) 0.060(4) 0.017(3) 0.016(3) 0.015(3)
C17 0.054(3) 0.048(4) 0.056(4) 0.020(3) 0.007(3) 0.013(3)
C18 0.043(3) 0.030(3) 0.043(3) 0.001(2) 0.007(2) -0.005(2)
C19 0.050(3) 0.036(3) 0.056(4) 0.000(3) 0.008(3) 0.003(3)
C20 0.058(4) 0.078(6) 0.077(5) -0.003(4) 0.004(4) 0.010(4)
C21 0.045(3) 0.032(3) 0.047(3) -0.004(2) 0.004(2) 0.000(3)
C22 0.052(3) 0.037(3) 0.048(3) -0.001(3) 0.004(3) 0.002(3)
C23 0.069(4) 0.063(5) 0.068(4) 0.003(4) 0.009(3) 0.027(4)
C24 0.048(3) 0.021(3) 0.051(3) 0.002(2) -0.002(2) 0.004(2)

loop_
_atom_type_symbol
_atom_type_description
_atom_type_scat_dispersion_real
_atom_type_scat_dispersion_imag
_atom_type_scat_source
C C 0.0181 0.0091
;
International Tables for Crystallography
(Vol. C, Tables 4.2.6.8 and 6.1.1.4)
;
H H 0.0000 0.0000
;
International Tables for Crystallography
(Vol. C, Table 6.1.1.4)
;
N N 0.0311 0.0180
;
International Tables for Crystallography
(Vol. C, Tables 4.2.6.8 and 6.1.1.4)
;
O O 0.0492 0.0322
;
International Tables for Crystallography
(Vol. C, Tables 4.2.6.8 and 6.1.1.4)
;

loop_
_geom_angle_atom_site_label_1
_geom_angle_atom_site_label_2
_geom_angle_atom_site_label_3
_geom_angle
C24 O24 H24O 105(4)
C5A N5 C4A 118.9(4)
C5A N5 C5 120.4(4)
C4A N5 C5 120.4(4)
C5A N6 C6A 104.8(4)
C1A C1 C2 121.8(5)
C1A C1 H1 119.1
C2 C1 H1 119.1
C1 C1A C4A 117.0(5)
C1 C1A C11 122.0(5)
C4A C1A C11 120.9(5)
C3 C2 C1 119.8(5)
C3 C2 H2 120.1
C1 C2 H2 120.1
C2 C3 C4 119.8(5)
C2 C3 H3 120.1
C4 C3 H3 120.1
C3 C4 C4A 120.1(5)
C3 C4 H4 119.9
C4A C4 H4 119.9
C4 C4A C1A 121.3(5)
C4 C4A N5 118.6(5)
C1A C4A N5 120.1(4)
N5 C5 C12 113.7(4)
N5 C5 H5A 108.8
C12 C5 H5A 108.8
N5 C5 H5B 108.8
C12 C5 H5B 108.8
H5A C5 H5B 107.7
N6 C5A N5 124.3(5)
N6 C5A C10B 116.6(4)
N5 C5A C10B 119.1(5)
C7 C6A C10A 121.7(5)
C7 C6A N6 125.5(5)
C10A C6A N6 112.7(5)
C8 C7 C6A 117.8(6)
C8 C7 H7 121.1
C6A C7 H7 121.1
C9 C8 C7 121.5(6)
C9 C8 H8 119.3
C7 C8 H8 119.3
C8 C9 C10 120.5(6)
C8 C9 H9 119.8
C10 C9 H9 119.8
C10A C10 C9 118.3(6)
C10A C10 H10 120.9
C9 C10 H10 120.9
C10 C10A C6A 120.2(5)
C10 C10A C10B 131.9(5)
C6A C10A C10B 107.4(5)
C10A C10B C5A 98.1(4)
C10A C10B C18 108.6(4)
C5A C10B C18 109.0(4)
C10A C10B C11 118.3(4)
C5A C10B C11 108.1(4)
C18 C10B C11 113.5(4)
C1A C11 C24 112.2(4)
C1A C11 C10B 106.9(4)
C24 C11 C10B 112.5(4)
C1A C11 C21 110.2(4)
C24 C11 C21 106.4(4)
C10B C11 C21 108.5(4)
C17 C12 C13 118.4(5)
C17 C12 C5 122.8(5)
C13 C12 C5 118.8(5)
C12 C13 C14 120.9(5)
C12 C13 H13 119.5
C14 C13 H13 119.5
C15 C14 C13 119.9(6)
C15 C14 H14 120.1
C13 C14 H14 120.1
C16 C15 C14 120.0(6)
C16 C15 H15 120.0
C14 C15 H15 120.0
C15 C16 C17 119.3(6)
C15 C16 H16 120.3
C17 C16 H16 120.3
C12 C17 C16 121.5(6)
C12 C17 H17 119.3
C16 C17 H17 119.3
C19 C18 C10B 114.2(5)
C19 C18 H18A 108.7
C10B C18 H18A 108.7
C19 C18 H18B 108.7
C10B C18 H18B 108.7
H18A C18 H18B 107.6
C20 C19 C18 127.0(7)
C20 C19 H19 116.5
C18 C19 H19 116.5
C19 C20 H20A 120.0
C19 C20 H20B 120.0
H20A C20 H20B 120.0
C22 C21 C11 115.6(5)
C22 C21 H21A 108.4
C11 C21 H21A 108.4
C22 C21 H21B 108.4
C11 C21 H21B 108.4
H21A C21 H21B 107.4
C23 C22 C21 124.8(6)
C23 C22 H22 117.6
C21 C22 H22 117.6
C22 C23 H23A 120.0
C22 C23 H23B 120.0
H23A C23 H23B 120.0
O24 C24 C11 113.8(4)
O24 C24 H24A 108.8
C11 C24 H24A 108.8
O24 C24 H24B 108.8
C11 C24 H24B 108.8
H24A C24 H24B 107.7

loop_
_geom_bond_atom_site_label_1
_geom_bond_atom_site_label_2
_geom_bond_distance
O24 C24 1.424(7)
O24 H24O 0.980(7)
N5 C5A 1.364(6)
N5 C4A 1.428(7)
N5 C5 1.470(6)
N6 C5A 1.306(7)
N6 C6A 1.431(7)
C1 C1A 1.392(7)
C1 C2 1.397(7)
C1 H1 0.9500
C1A C4A 1.402(7)
C1A C11 1.526(7)
C2 C3 1.379(9)
C2 H2 0.9500
C3 C4 1.382(8)
C3 H3 0.9500
C4 C4A 1.394(7)
C4 H4 0.9500
C5 C12 1.511(8)
C5 H5A 0.9900
C5 H5B 0.9900
C5A C10B 1.526(7)
C6A C7 1.389(8)
C6A C10A 1.400(8)
C7 C8 1.389(8)
C7 H7 0.9500
C8 C9 1.387(9)
C8 H8 0.9500
C9 C10 1.413(8)
C9 H9 0.9500
C10 C10A 1.389(7)
C10 H10 0.9500
C10A C10B 1.525(7)
C10B C18 1.549(7)
C10B C11 1.551(7)
C11 C24 1.544(7)
C11 C21 1.561(7)
C12 C17 1.372(8)
C12 C13 1.381(8)
C13 C14 1.397(9)
C13 H13 0.9500
C14 C15 1.376(9)
C14 H14 0.9500
C15 C16 1.375(9)
C15 H15 0.9500
C16 C17 1.403(9)
C16 H16 0.9500
C17 H17 0.9500
C18 C19 1.504(8)
C18 H18A 0.9900
C18 H18B 0.9900
C19 C20 1.276(9)
C19 H19 0.9500
C20 H20A 0.9500
C20 H20B 0.9500
C21 C22 1.497(8)
C21 H21A 0.9900
C21 H21B 0.9900
C22 C23 1.310(9)
C22 H22 0.9500
C23 H23A 0.9500
C23 H23B 0.9500
C24 H24A 0.9900
C24 H24B 0.9900

loop_
_geom_hbond_atom_site_label_D
_geom_hbond_atom_site_label_H
_geom_hbond_atom_site_label_A
_geom_hbond_site_symmetry_A
_geom_hbond_distance_DA
_geom_hbond_distance_DH
_geom_hbond_distance_HA
_geom_hbond_angle_DHA
_geom_hbond_publ_flag
O24 H24O N6 2_655 2.847(6) 0.980(19) 1.877(19) 170(6) no

loop_
_geom_torsion_atom_site_label_1
_geom_torsion_atom_site_label_2
_geom_torsion_atom_site_label_3
_geom_torsion_atom_site_label_4
_geom_torsion
C2 C1 C1A C4A 2.4(8)
C2 C1 C1A C11 179.4(5)
C1A C1 C2 C3 0.9(8)
C1 C2 C3 C4 -1.8(8)
C2 C3 C4 C4A -0.5(8)
C3 C4 C4A C1A 3.9(8)
C3 C4 C4A N5 -174.3(5)
C1 C1A C4A C4 -4.8(7)
C11 C1A C4A C4 178.1(4)
C1 C1A C4A N5 173.5(5)
C11 C1A C4A N5 -3.6(7)
C5A N5 C4A C4 -166.5(5)
C5 N5 C4A C4 20.3(7)
C5A N5 C4A C1A 15.2(7)
C5 N5 C4A C1A -158.0(5)
C5A N5 C5 C12 95.2(6)
C4A N5 C5 C12 -91.6(6)
C6A N6 C5A N5 174.2(5)
C6A N6 C5A C10B -4.6(6)
C4A N5 C5A N6 -165.8(5)
C5 N5 C5A N6 7.5(8)
C4A N5 C5A C10B 13.0(7)
C5 N5 C5A C10B -173.8(5)
C5A N6 C6A C7 177.0(5)
C5A N6 C6A C10A 0.6(6)
C10A C6A C7 C8 -1.3(8)
N6 C6A C7 C8 -177.4(5)
C6A C7 C8 C9 2.2(9)
C7 C8 C9 C10 -1.3(10)
C8 C9 C10 C10A -0.7(9)
C9 C10 C10A C6A 1.6(8)
C9 C10 C10A C10B 172.1(5)
C7 C6A C10A C10 -0.6(8)
N6 C6A C10A C10 176.0(5)
C7 C6A C10A C10B -173.2(5)
N6 C6A C10A C10B 3.4(6)
C10 C10A C10B C5A -176.6(6)
C6A C10A C10B C5A -5.2(5)
C10 C10A C10B C18 -63.4(7)
C6A C10A C10B C18 108.0(5)
C10 C10A C10B C11 67.8(8)
C6A C10A C10B C11 -120.8(5)
N6 C5A C10B C10A 6.3(6)
N5 C5A C10B C10A -172.6(4)
N6 C5A C10B C18 -106.7(5)
N5 C5A C10B C18 74.5(6)
N6 C5A C10B C11 129.6(5)
N5 C5A C10B C11 -49.3(6)
C1 C1A C11 C24 27.0(7)
C4A C1A C11 C24 -156.1(5)
C1 C1A C11 C10B 150.8(5)
C4A C1A C11 C10B -32.3(6)
C1 C1A C11 C21 -91.4(6)
C4A C1A C11 C21 85.5(6)
C10A C10B C11 C1A 164.9(4)
C5A C10B C11 C1A 54.7(5)
C18 C10B C11 C1A -66.2(5)
C10A C10B C11 C24 -71.5(6)
C5A C10B C11 C24 178.4(4)
C18 C10B C11 C24 57.4(5)
C10A C10B C11 C21 45.9(6)
C5A C10B C11 C21 -64.2(5)
C18 C10B C11 C21 174.9(4)
N5 C5 C12 C17 -7.0(8)
N5 C5 C12 C13 175.9(5)
C17 C12 C13 C14 -0.8(9)
C5 C12 C13 C14 176.4(6)
C12 C13 C14 C15 -0.3(10)
C13 C14 C15 C16 2.0(10)
C14 C15 C16 C17 -2.6(11)
C13 C12 C17 C16 0.2(10)
C5 C12 C17 C16 -176.9(6)
C15 C16 C17 C12 1.5(11)
C10A C10B C18 C19 -51.9(6)
C5A C10B C18 C19 54.0(6)
C11 C10B C18 C19 174.4(5)
C10B C18 C19 C20 -146.3(7)
C1A C11 C21 C22 56.2(6)
C24 C11 C21 C22 -65.7(6)
C10B C11 C21 C22 173.0(5)
C11 C21 C22 C23 121.2(7)
C1A C11 C24 O24 53.6(6)
C10B C11 C24 O24 -67.0(6)
C21 C11 C24 O24 174.2(4)
